data_7203030
loop_
_publ_author_name
'Deacon, Glen B.'
'Hein, Stefanie'
'Junk, Peter C.'
'J\"ustel, Thomas'
'Lee, Winnie'
'Turner, David R.'

_publ_section_title
;
 Structural variations in rare earth benzoate complexes : Part II.
 Yttrium and terbium
;
_journal_issue 11
_journal_name_full CrystEngComm
_journal_page_first 1110
_journal_paper_doi 10.1039/b708589c
_journal_volume 9
_journal_year 2007
_chemical_formula_moiety 'C52 H58 O16 S2 Y2,2(C2 O1 H6 S1)'
_chemical_formula_sum 'C56 H70 O18 S4 Y2'
_chemical_formula_weight 1337.18
_chemical_name_common '[Y(3-MeBA)3(DMSO)(H2O)]2.2DMSO'
_chemical_name_systematic
;
bis[(aqua)(dimethylsulphoxide)tris(3-methylbenzoate)yttrium
(III)].dmso solvate
;
_space_group_IT_number 2
_symmetry_cell_setting triclinic
_symmetry_space_group_name_Hall '-P 1'
_symmetry_space_group_name_H-M 'P -1'
_atom_sites_solution_hydrogens geom
_atom_sites_solution_primary direct
_atom_sites_solution_secondary difmap
_audit_creation_method SHELXL-97
_cell_angle_alpha 106.75(3)
_cell_angle_beta 96.04(2)
_cell_angle_gamma 102.04(3)
_cell_formula_units_Z 1
_cell_length_a 8.5731(17)
_cell_length_b 12.059(2)
_cell_length_c 16.072(3)
_cell_measurement_temperature 123(2)
_cell_volume 1531.6(6)
_computing_cell_refinement 'DENZO-SMN (Otwinowski & Minor, 1997)'
_computing_data_collection 'Collect (Hooft, 1999)'
_computing_data_reduction 'DENZO-SMN (Otwinowski & Minor, 1997)'
_computing_molecular_graphics 'X-Seed (Barbour, 1999)'
_computing_publication_material 'CIFTAB (Sheldrick, 1997)'
_computing_structure_refinement 'SHELXL-97 (Sheldrick, 1997)'
_computing_structure_solution 'SHELXS-97 (Sheldrick, 1990)'
_diffrn_ambient_temperature 123(2)
_diffrn_measured_fraction_theta_full 0.993
_diffrn_measured_fraction_theta_max 0.993
_diffrn_measurement_device_type 'Nonius KappaCCD'
_diffrn_measurement_method 'phi and omega scans'
_diffrn_radiation_monochromator graphite
_diffrn_radiation_source 'fine-focus sealed tube'
_diffrn_radiation_type MoK\a
_diffrn_radiation_wavelength 0.71073
_diffrn_reflns_av_R_equivalents 0.0639
_diffrn_reflns_av_sigmaI/netI 0.0562
_diffrn_reflns_limit_h_max 11
_diffrn_reflns_limit_h_min -11
_diffrn_reflns_limit_k_max 15
_diffrn_reflns_limit_k_min -15
_diffrn_reflns_limit_l_max 20
_diffrn_reflns_limit_l_min -20
_diffrn_reflns_number 19635
_diffrn_reflns_theta_full 27.50
_diffrn_reflns_theta_max 27.50
_diffrn_reflns_theta_min 1.82
_exptl_absorpt_coefficient_mu 2.089
_exptl_absorpt_correction_T_max 0.7164
_exptl_absorpt_correction_T_min 0.6433
_exptl_absorpt_correction_type empirical
_exptl_absorpt_process_details SORTAV
_exptl_crystal_colour colourless
_exptl_crystal_density_diffrn 1.450
_exptl_crystal_density_method 'not measured'
_exptl_crystal_description block
_exptl_crystal_F_000 692
_exptl_crystal_size_max 0.22
_exptl_crystal_size_mid 0.18
_exptl_crystal_size_min 0.16
_refine_diff_density_max 1.285
_refine_diff_density_min -1.090
_refine_diff_density_rms 0.095
_refine_ls_extinction_method none
_refine_ls_goodness_of_fit_ref 1.023
_refine_ls_hydrogen_treatment mixed
_refine_ls_matrix_type full
_refine_ls_number_parameters 459
_refine_ls_number_reflns 6991
_refine_ls_number_restraints 18
_refine_ls_restrained_S_all 1.023
_refine_ls_R_factor_all 0.0543
_refine_ls_R_factor_gt 0.0439
_refine_ls_shift/su_max 0.000
_refine_ls_shift/su_mean 0.000
_refine_ls_structure_factor_coef Fsqd
_refine_ls_weighting_details 'calc w=1/[\s^2^(Fo^2^)+(0.0620P)^2^+1.1282P] where P=(Fo^2^+2Fc^2^)/3'
_refine_ls_weighting_scheme calc
_refine_ls_wR_factor_gt 0.1074
_refine_ls_wR_factor_ref 0.1127
_reflns_number_gt 6041
_reflns_number_total 6991
_reflns_threshold_expression >2sigma(I)
_cod_data_source_file b708589c.txt
_cod_data_source_block 5
_cod_depositor_comments
;
The following automatic conversions were performed:
'_exptl_absorpt_correction_type' value 'Empirical' changed to 'empirical'
according to '/home/saulius/struct/CIF-dictionaries/cif_core.dic'
dictionary named 'cif_core.dic' version 2.4.1 from 2010-06-29.

Automatic conversion script
Id: cif_fix_enum 1527 2010-12-29 10:47:43Z saulius 
;
_cod_original_sg_symbol_H-M P-1
_cod_database_code 7203030

loop_
_symmetry_equiv_pos_as_xyz
'x, y, z'
'-x, -y, -z'

loop_
_atom_site_label
_atom_site_type_symbol
_atom_site_fract_x
_atom_site_fract_y
_atom_site_fract_z
_atom_site_U_iso_or_equiv
_atom_site_adp_type
_atom_site_occupancy
_atom_site_symmetry_multiplicity
_atom_site_calc_flag
_atom_site_refinement_flags
_atom_site_disorder_assembly
_atom_site_disorder_group
Y1 Y 0.65003(3) 0.37864(2) 0.426560(16) 0.01214(9) Uani 1 1 d . . .
S1 S 0.87001(8) 0.22641(7) 0.52916(5) 0.02003(16) Uani 1 1 d . . .
O1 O 0.8879(2) 0.46200(17) 0.37225(12) 0.0167(4) Uani 1 1 d . . .
C1 C 0.8253(3) 0.3962(2) 0.29312(18) 0.0147(5) Uani 1 1 d . . .
H2O H 0.770(4) 0.593(3) 0.581(2) 0.020(8) Uiso 1 1 d . . .
O2 O 0.6876(2) 0.32477(17) 0.27679(12) 0.0183(4) Uani 1 1 d . . .
C2 C 0.9141(3) 0.4076(3) 0.21927(18) 0.0173(5) Uani 1 1 d . . .
S2A S 0.32848(15) 0.13535(14) 0.04965(8) 0.0497(5) Uani 0.893(4) 1 d P A 1
H1O H 0.894(5) 0.542(3) 0.574(2) 0.027(9) Uiso 1 1 d . . .
O3 O 0.5022(2) 0.16834(18) 0.36680(14) 0.0225(4) Uani 1 1 d . B .
C3 C 0.8522(3) 0.3303(3) 0.13425(19) 0.0204(6) Uani 1 1 d . . .
H3 H 0.7567 0.2682 0.1239 0.024 Uiso 1 1 calc R . .
O4 O 0.3651(2) 0.30412(17) 0.37071(13) 0.0189(4) Uani 1 1 d . B .
C4 C 0.9290(4) 0.3429(3) 0.06352(19) 0.0244(6) Uani 1 1 d . . .
O5 O 0.5667(2) 0.53638(17) 0.40874(13) 0.0181(4) Uani 1 1 d . . .
C5 C 1.0669(4) 0.4366(3) 0.0813(2) 0.0290(7) Uani 1 1 d . . .
H5 H 1.1190 0.4481 0.0340 0.035 Uiso 1 1 calc R . .
O6 O 0.4391(2) 0.67832(18) 0.45642(12) 0.0192(4) Uani 1 1 d . . .
C6 C 1.1299(4) 0.5131(3) 0.1661(2) 0.0308(7) Uani 1 1 d . . .
H6 H 1.2249 0.5757 0.1765 0.037 Uiso 1 1 calc R . .
O7 O 0.8476(2) 0.28861(18) 0.46068(13) 0.0200(4) Uani 1 1 d . . .
C7 C 1.0548(3) 0.4987(3) 0.2358(2) 0.0238(6) Uani 1 1 d . . .
H7 H 1.0986 0.5502 0.2943 0.029 Uiso 1 1 calc R . .
O8 O 0.8031(2) 0.53482(19) 0.55066(13) 0.0190(4) Uani 1 1 d . . .
C8 C 0.8620(5) 0.2589(4) -0.0286(2) 0.0406(9) Uani 1 1 d . . .
H8A H 0.8771 0.3030 -0.0709 0.061 Uiso 1 1 calc R . .
H8B H 0.7462 0.2237 -0.0335 0.061 Uiso 1 1 calc R . .
H8C H 0.9191 0.1951 -0.0415 0.061 Uiso 1 1 calc R . .
O9 O 0.4650(4) 0.1742(3) 0.00727(19) 0.0563(8) Uani 1 1 d . . .
C9 C 0.3703(3) 0.1949(3) 0.35385(18) 0.0202(6) Uani 1 1 d . . .
C10A C 0.2239(7) 0.0940(5) 0.3195(3) 0.0163(11) Uani 0.777(7) 1 d P B 1
C10B C 0.196(2) 0.1177(16) 0.3064(12) 0.010(4) Uani 0.223(7) 1 d PU B 2
C11A C 0.0786(5) 0.1140(4) 0.2868(3) 0.0194(10) Uani 0.777(7) 1 d P B 1
H11A H 0.0750 0.1936 0.2909 0.023 Uiso 0.777(7) 1 calc PR B 1
C11B C 0.177(2) -0.0010(14) 0.2980(10) 0.018(3) Uani 0.223(7) 1 d PU B 2
H11B H 0.2654 -0.0267 0.3201 0.022 Uiso 0.223(7) 1 calc PR B 2
C12A C -0.0608(5) 0.0229(6) 0.2484(3) 0.0207(10) Uani 0.777(7) 1 d P B 1
C12B C 0.025(3) -0.0875(18) 0.2565(11) 0.025(5) Uani 0.223(7) 1 d P B 2
C13A C -0.0499(8) -0.0931(5) 0.2432(3) 0.0248(11) Uani 0.777(7) 1 d P B 1
H13A H -0.1423 -0.1581 0.2164 0.030 Uiso 0.777(7) 1 calc PR B 1
C13B C -0.097(3) -0.041(3) 0.2290(16) 0.044(6) Uani 0.223(7) 1 d P B 2
H13B H -0.1981 -0.0952 0.1992 0.053 Uiso 0.223(7) 1 calc PR B 2
C14A C 0.0927(6) -0.1158(4) 0.2760(3) 0.0249(10) Uani 0.777(7) 1 d P B 1
H14A H 0.0962 -0.1952 0.2726 0.030 Uiso 0.777(7) 1 calc PR B 1
C14B C -0.085(2) 0.083(2) 0.2419(16) 0.055(6) Uani 0.223(7) 1 d P B 2
H14B H -0.1720 0.1129 0.2233 0.066 Uiso 0.223(7) 1 calc PR B 2
C15A C 0.2290(6) -0.0229(4) 0.3136(3) 0.0197(9) Uani 0.777(7) 1 d P B 1
H15A H 0.3267 -0.0385 0.3355 0.024 Uiso 0.777(7) 1 calc PR B 1
C15B C 0.0710(13) 0.1581(9) 0.2853(6) 0.023(4) Uani 0.223(7) 1 d PU B 2
H15B H 0.0859 0.2422 0.3000 0.027 Uiso 0.223(7) 1 calc PR B 2
S2B S 0.2729(13) 0.1842(9) 0.0296(6) 0.055(4) Uani 0.107(4) 1 d PR A 2
C16A C -0.2159(5) 0.0473(4) 0.2140(3) 0.0311(11) Uani 0.777(7) 1 d P B 1
H16A H -0.2754 0.0701 0.2624 0.047 Uiso 0.777(7) 1 calc PR B 1
H16B H -0.2825 -0.0249 0.1682 0.047 Uiso 0.777(7) 1 calc PR B 1
H16C H -0.1910 0.1126 0.1888 0.047 Uiso 0.777(7) 1 calc PR B 1
C16B C 0.004(2) -0.2156(13) 0.2417(11) 0.038(4) Uani 0.223(7) 1 d P B 2
H16D H -0.0631 -0.2402 0.2822 0.058 Uiso 0.223(7) 1 calc PR B 2
H16E H 0.1102 -0.2321 0.2525 0.058 Uiso 0.223(7) 1 calc PR B 2
H16F H -0.0490 -0.2604 0.1806 0.058 Uiso 0.223(7) 1 calc PR B 2
C17 C 0.5080(3) 0.6211(2) 0.39981(17) 0.0139(5) Uani 1 1 d . . .
C18 C 0.5214(3) 0.6556(2) 0.31762(17) 0.0149(5) Uani 1 1 d . . .
C19 C 0.5793(3) 0.5871(3) 0.24819(18) 0.0201(6) Uani 1 1 d . . .
H19 H 0.6125 0.5186 0.2533 0.024 Uiso 1 1 calc R . .
C20 C 0.5896(3) 0.6174(3) 0.17067(19) 0.0227(6) Uani 1 1 d . . .
C21 C 0.5380(3) 0.7168(3) 0.1643(2) 0.0240(6) Uani 1 1 d . . .
H21 H 0.5420 0.7378 0.1118 0.029 Uiso 1 1 calc R . .
C22 C 0.4808(4) 0.7859(3) 0.2333(2) 0.0276(7) Uani 1 1 d . . .
H22 H 0.4466 0.8539 0.2279 0.033 Uiso 1 1 calc R . .
C23 C 0.4731(3) 0.7564(3) 0.3108(2) 0.0218(6) Uani 1 1 d . . .
H23 H 0.4353 0.8045 0.3584 0.026 Uiso 1 1 calc R . .
C24 C 0.6590(5) 0.5454(4) 0.0975(2) 0.0395(9) Uani 1 1 d . . .
H24A H 0.6416 0.5709 0.0453 0.059 Uiso 1 1 calc R . .
H24B H 0.6053 0.4603 0.0826 0.059 Uiso 1 1 calc R . .
H24C H 0.7755 0.5580 0.1168 0.059 Uiso 1 1 calc R . .
C25 C 1.0795(4) 0.2277(3) 0.5414(2) 0.0302(7) Uani 1 1 d . . .
H25A H 1.1446 0.3090 0.5738 0.045 Uiso 1 1 calc R . .
H25B H 1.1093 0.2011 0.4830 0.045 Uiso 1 1 calc R . .
H25C H 1.0998 0.1736 0.5743 0.045 Uiso 1 1 calc R . .
C26 C 0.7852(5) 0.0720(3) 0.4701(3) 0.0429(9) Uani 1 1 d . . .
H26A H 0.6668 0.0562 0.4581 0.064 Uiso 1 1 calc R . .
H26B H 0.8166 0.0237 0.5056 0.064 Uiso 1 1 calc R . .
H26C H 0.8255 0.0511 0.4143 0.064 Uiso 1 1 calc R . .
C27 C 0.4017(6) 0.0594(4) 0.1201(3) 0.0455(11) Uani 0.893(4) 1 d P A 1
H27A H 0.4170 -0.0170 0.0840 0.068 Uiso 0.893(4) 1 calc PR A 1
H27B H 0.3227 0.0444 0.1581 0.068 Uiso 0.893(4) 1 calc PR A 1
H27C H 0.5053 0.1090 0.1569 0.068 Uiso 0.893(4) 1 calc PR A 1
C28A C 0.3191(6) 0.2592(6) 0.1356(4) 0.098(5) Uani 0.893(4) 1 d P A 1
H28A H 0.2800 0.3162 0.1113 0.147 Uiso 0.893(4) 1 calc PR A 1
H28B H 0.4272 0.2977 0.1714 0.147 Uiso 0.893(4) 1 calc PR A 1
H28C H 0.2446 0.2335 0.1726 0.147 Uiso 0.893(4) 1 calc PR A 1
C28B C 0.3191(6) 0.2592(6) 0.1356(4) 0.05(2) Uani 0.107(4) 1 d P A 2
H28D H 0.3938 0.3369 0.1449 0.078 Uiso 0.107(4) 1 calc PR A 2
H28E H 0.3707 0.2139 0.1669 0.078 Uiso 0.107(4) 1 calc PR A 2
H28F H 0.2201 0.2715 0.1583 0.078 Uiso 0.107(4) 1 calc PR A 2
C29 C 0.155(5) 0.067(4) 0.024(3) 0.060(12) Uani 0.107(4) 1 d P A 2
H29A H 0.1215 0.0169 -0.0382 0.090 Uiso 0.107(4) 1 calc PR A 2
H29B H 0.0599 0.0845 0.0484 0.090 Uiso 0.107(4) 1 calc PR A 2
H29C H 0.2087 0.0251 0.0572 0.090 Uiso 0.107(4) 1 calc PR A 2

loop_
_atom_site_aniso_label
_atom_site_aniso_U_11
_atom_site_aniso_U_22
_atom_site_aniso_U_33
_atom_site_aniso_U_23
_atom_site_aniso_U_13
_atom_site_aniso_U_12
Y1 0.01084(13) 0.01507(14) 0.01348(13) 0.00752(10) 0.00329(9) 0.00483(9)
S1 0.0201(3) 0.0254(4) 0.0221(4) 0.0138(3) 0.0058(3) 0.0120(3)
O1 0.0134(8) 0.0240(10) 0.0146(9) 0.0079(8) 0.0040(7) 0.0054(8)
C1 0.0129(12) 0.0167(13) 0.0191(13) 0.0092(11) 0.0046(10) 0.0077(10)
O2 0.0170(9) 0.0205(10) 0.0167(9) 0.0056(8) 0.0053(7) 0.0023(8)
C2 0.0160(12) 0.0234(15) 0.0198(14) 0.0122(11) 0.0072(10) 0.0112(11)
S2A 0.0381(6) 0.0727(10) 0.0299(6) 0.0187(6) 0.0001(5) -0.0046(6)
O3 0.0221(10) 0.0200(11) 0.0278(11) 0.0089(9) 0.0096(8) 0.0060(8)
C3 0.0192(13) 0.0240(15) 0.0219(14) 0.0100(12) 0.0069(11) 0.0083(11)
O4 0.0133(9) 0.0208(10) 0.0206(10) 0.0048(8) 0.0016(7) 0.0033(8)
C4 0.0283(15) 0.0337(17) 0.0162(14) 0.0093(12) 0.0082(11) 0.0144(13)
O5 0.0176(9) 0.0208(10) 0.0213(10) 0.0137(8) 0.0022(7) 0.0071(8)
C5 0.0235(15) 0.050(2) 0.0230(15) 0.0203(15) 0.0126(12) 0.0138(14)
O6 0.0204(9) 0.0259(11) 0.0191(10) 0.0140(8) 0.0091(8) 0.0099(8)
C6 0.0184(14) 0.049(2) 0.0287(17) 0.0207(15) 0.0076(12) 0.0017(13)
O7 0.0192(9) 0.0234(11) 0.0249(10) 0.0149(9) 0.0055(8) 0.0106(8)
C7 0.0192(13) 0.0348(17) 0.0185(14) 0.0121(13) 0.0030(11) 0.0044(12)
O8 0.0123(9) 0.0247(11) 0.0183(10) 0.0026(8) 0.0005(8) 0.0081(8)
C8 0.055(2) 0.045(2) 0.0202(16) 0.0070(15) 0.0142(15) 0.0120(18)
O9 0.070(2) 0.070(2) 0.0399(16) 0.0316(15) 0.0224(14) 0.0153(16)
C9 0.0216(14) 0.0203(15) 0.0154(13) 0.0031(11) 0.0070(10) 0.0001(11)
C10A 0.019(3) 0.019(3) 0.015(2) 0.0098(18) 0.0059(17) 0.0076(19)
C10B 0.008(6) 0.009(5) 0.009(5) 0.000(4) -0.004(4) -0.001(4)
C11A 0.025(2) 0.011(2) 0.023(2) 0.0056(16) 0.0061(16) 0.0037(17)
C11B 0.021(5) 0.015(5) 0.019(5) 0.007(4) 0.002(4) 0.005(4)
C12A 0.021(2) 0.018(3) 0.023(2) 0.008(2) 0.0015(17) 0.005(2)
C12B 0.010(9) 0.041(11) 0.022(8) 0.014(7) -0.006(8) -0.001(9)
C13A 0.018(3) 0.016(3) 0.035(3) 0.0045(19) -0.004(2) 0.002(2)
C13B 0.027(11) 0.029(13) 0.065(14) -0.002(12) 0.011(9) 0.008(11)
C14A 0.025(2) 0.015(2) 0.033(2) 0.0099(17) -0.0005(19) 0.0037(17)
C14B 0.035(11) 0.048(13) 0.105(19) 0.044(13) 0.017(10) 0.026(10)
C15A 0.019(2) 0.018(2) 0.025(2) 0.0113(16) 0.0010(16) 0.0065(17)
C15B 0.014(5) 0.020(6) 0.027(5) 0.001(4) 0.003(4) -0.001(4)
S2B 0.075(8) 0.061(7) 0.039(6) 0.029(5) -0.002(5) 0.029(6)
C16A 0.019(2) 0.024(2) 0.046(3) 0.0109(19) -0.0054(17) 0.0018(16)
C16B 0.042(9) 0.026(9) 0.034(9) 0.001(7) 0.014(7) -0.010(7)
C17 0.0087(11) 0.0171(13) 0.0169(13) 0.0092(10) 0.0009(9) 0.0005(10)
C18 0.0114(11) 0.0191(14) 0.0183(13) 0.0129(11) 0.0026(10) 0.0025(10)
C19 0.0186(13) 0.0275(16) 0.0212(14) 0.0138(12) 0.0050(11) 0.0112(12)
C20 0.0195(13) 0.0349(17) 0.0190(14) 0.0132(13) 0.0066(11) 0.0100(12)
C21 0.0184(13) 0.0366(18) 0.0251(15) 0.0235(14) 0.0055(11) 0.0042(12)
C22 0.0314(16) 0.0302(17) 0.0341(17) 0.0258(14) 0.0101(13) 0.0111(13)
C23 0.0259(14) 0.0232(15) 0.0247(15) 0.0148(12) 0.0101(12) 0.0113(12)
C24 0.049(2) 0.063(3) 0.0257(17) 0.0245(17) 0.0185(15) 0.0342(19)
C25 0.0215(14) 0.0409(19) 0.0396(19) 0.0225(16) 0.0048(13) 0.0188(14)
C26 0.052(2) 0.0246(18) 0.052(2) 0.0219(17) -0.0054(18) 0.0021(16)
C27 0.066(3) 0.040(2) 0.037(2) 0.0165(19) 0.025(2) 0.012(2)
C28A 0.060(6) 0.134(9) 0.112(8) 0.103(8) -0.030(6) -0.019(6)
C28B 0.05(3) 0.05(3) 0.052(18) 0.02(4) 0.01(4) 0.01(4)
C29 0.05(2) 0.06(3) 0.05(2) 0.01(2) -0.032(18) -0.002(19)

loop_
_atom_type_symbol
_atom_type_description
_atom_type_scat_dispersion_real
_atom_type_scat_dispersion_imag
_atom_type_scat_source
C C 0.0033 0.0016 'International Tables Vol C Tables 4.2.6.8 and 6.1.1.4'
O O 0.0106 0.0060 'International Tables Vol C Tables 4.2.6.8 and 6.1.1.4'
Y Y -2.7962 3.5667 'International Tables Vol C Tables 4.2.6.8 and 6.1.1.4'
S S 0.1246 0.1234 'International Tables Vol C Tables 4.2.6.8 and 6.1.1.4'
H H 0.0000 0.0000 'International Tables Vol C Tables 4.2.6.8 and 6.1.1.4'

loop_
_geom_angle_atom_site_label_1
_geom_angle_atom_site_label_2
_geom_angle_atom_site_label_3
_geom_angle
_geom_angle_site_symmetry_1
_geom_angle_site_symmetry_3
_geom_angle_publ_flag
O5 Y1 O7 152.31(7) . . ?
O5 Y1 O6 113.27(7) . 2_666 ?
O7 Y1 O6 79.67(7) . 2_666 ?
O5 Y1 O8 78.11(8) . . ?
O7 Y1 O8 81.47(8) . . ?
O6 Y1 O8 77.11(8) 2_666 . ?
O5 Y1 O2 89.00(7) . . ?
O7 Y1 O2 90.08(7) . . ?
O6 Y1 O2 149.29(7) 2_666 . ?
O8 Y1 O2 130.23(7) . . ?
O5 Y1 O4 74.86(7) . . ?
O7 Y1 O4 132.71(7) . . ?
O6 Y1 O4 79.43(7) 2_666 . ?
O8 Y1 O4 133.14(7) . . ?
O2 Y1 O4 86.90(7) . . ?
O5 Y1 O1 83.69(7) . . ?
O7 Y1 O1 73.43(7) . . ?
O6 Y1 O1 144.56(7) 2_666 . ?
O8 Y1 O1 76.46(7) . . ?
O2 Y1 O1 54.27(7) . . ?
O4 Y1 O1 135.99(6) . . ?
O5 Y1 O3 127.14(7) . . ?
O7 Y1 O3 79.36(7) . . ?
O6 Y1 O3 72.85(8) 2_666 . ?
O8 Y1 O3 146.70(7) . . ?
O2 Y1 O3 76.84(7) . . ?
O4 Y1 O3 54.02(7) . . ?
O1 Y1 O3 122.72(7) . . ?
O5 Y1 C1 85.82(8) . . ?
O7 Y1 C1 81.00(7) . . ?
O6 Y1 C1 160.32(7) 2_666 . ?
O8 Y1 C1 103.62(8) . . ?
O2 Y1 C1 26.88(7) . . ?
O4 Y1 C1 111.67(7) . . ?
O1 Y1 C1 27.39(7) . . ?
O3 Y1 C1 99.96(8) . . ?
O5 Y1 C9 101.50(8) . . ?
O7 Y1 C9 105.72(8) . . ?
O6 Y1 C9 73.76(8) 2_666 . ?
O8 Y1 C9 148.01(8) . . ?
O2 Y1 C9 81.48(8) . . ?
O4 Y1 C9 27.29(8) . . ?
O1 Y1 C9 135.52(7) . . ?
O3 Y1 C9 26.74(8) . . ?
C1 Y1 C9 108.28(8) . . ?
O5 Y1 Y1 45.62(5) . 2_666 ?
O7 Y1 Y1 138.04(5) . 2_666 ?
O6 Y1 Y1 67.67(5) 2_666 2_666 ?
O8 Y1 Y1 66.49(6) . 2_666 ?
O2 Y1 Y1 131.17(5) . 2_666 ?
O4 Y1 Y1 67.18(5) . 2_666 ?
O1 Y1 Y1 120.84(5) . 2_666 ?
O3 Y1 Y1 113.21(5) . 2_666 ?
C1 Y1 Y1 131.09(6) . 2_666 ?
C9 Y1 Y1 90.11(6) . 2_666 ?
O7 S1 C26 104.20(15) . . ?
O7 S1 C25 104.07(13) . . ?
C26 S1 C25 99.38(18) . . ?
C1 O1 Y1 91.12(15) . . ?
O2 C1 O1 120.2(2) . . ?
O2 C1 C2 120.1(2) . . ?
O1 C1 C2 119.7(2) . . ?
O2 C1 Y1 58.76(13) . . ?
O1 C1 Y1 61.49(13) . . ?
C2 C1 Y1 177.45(17) . . ?
C1 O2 Y1 94.36(16) . . ?
C3 C2 C7 120.4(3) . . ?
C3 C2 C1 119.7(2) . . ?
C7 C2 C1 119.8(3) . . ?
O9 S2A C28A 107.3(2) . . ?
O9 S2A C27 106.1(2) . . ?
C28A S2A C27 94.9(2) . . ?
C9 O3 Y1 91.88(17) . . ?
C2 C3 C4 120.7(3) . . ?
C2 C3 H3 119.7 . . ?
C4 C3 H3 119.7 . . ?
C9 O4 Y1 93.35(16) . . ?
C5 C4 C3 117.9(3) . . ?
C5 C4 C8 121.5(3) . . ?
C3 C4 C8 120.7(3) . . ?
C17 O5 Y1 175.09(17) . . ?
C6 C5 C4 121.6(3) . . ?
C6 C5 H5 119.2 . . ?
C4 C5 H5 119.2 . . ?
C17 O6 Y1 125.82(17) . 2_666 ?
C5 C6 C7 120.1(3) . . ?
C5 C6 H6 119.9 . . ?
C7 C6 H6 119.9 . . ?
S1 O7 Y1 131.52(11) . . ?
C6 C7 C2 119.3(3) . . ?
C6 C7 H7 120.4 . . ?
C2 C7 H7 120.4 . . ?
Y1 O8 H2O 126(2) . . ?
Y1 O8 H1O 127(2) . . ?
H2O O8 H1O 107(3) . . ?
C4 C8 H8A 109.5 . . ?
C4 C8 H8B 109.5 . . ?
H8A C8 H8B 109.5 . . ?
C4 C8 H8C 109.5 . . ?
H8A C8 H8C 109.5 . . ?
H8B C8 H8C 109.5 . . ?
O3 C9 O4 120.7(3) . . ?
O3 C9 C10A 116.5(3) . . ?
O4 C9 C10A 122.8(3) . . ?
O3 C9 C10B 132.4(7) . . ?
O4 C9 C10B 106.4(7) . . ?
O3 C9 Y1 61.37(15) . . ?
O4 C9 Y1 59.36(14) . . ?
C10A C9 Y1 176.5(3) . . ?
C10B C9 Y1 165.0(7) . . ?
C15A C10A C11A 118.5(5) . . ?
C15A C10A C9 121.8(4) . . ?
C11A C10A C9 119.6(4) . . ?
C15B C10B C11B 120.7(16) . . ?
C15B C10B C9 126.4(13) . . ?
C11B C10B C9 112.4(14) . . ?
C12A C11A C10A 122.9(5) . . ?
C12A C11A H11A 118.5 . . ?
C10A C11A H11A 118.5 . . ?
C10B C11B C12B 121.3(18) . . ?
C10B C11B H11B 119.4 . . ?
C12B C11B H11B 119.4 . . ?
C11A C12A C13A 116.6(4) . . ?
C11A C12A C16A 121.7(6) . . ?
C13A C12A C16A 121.6(6) . . ?
C13B C12B C11B 114.9(18) . . ?
C13B C12B C16B 123(2) . . ?
C11B C12B C16B 122(2) . . ?
C14A C13A C12A 121.8(5) . . ?
C14A C13A H13A 119.1 . . ?
C12A C13A H13A 119.1 . . ?
C12B C13B C14B 125(2) . . ?
C12B C13B H13B 117.4 . . ?
C14B C13B H13B 117.4 . . ?
C15A C14A C13A 119.9(4) . . ?
C15A C14A H14A 120.0 . . ?
C13A C14A H14A 120.0 . . ?
C15B C14B C13B 113.5(16) . . ?
C15B C14B H14B 123.2 . . ?
C13B C14B H14B 123.2 . . ?
C14A C15A C10A 120.2(5) . . ?
C14A C15A H15A 119.9 . . ?
C10A C15A H15A 119.9 . . ?
C10B C15B C14B 123.8(15) . . ?
C10B C15B H15B 118.1 . . ?
C14B C15B H15B 118.1 . . ?
C29 S2B O9 116.1(19) . . ?
C12B C16B H16D 109.5 . . ?
C12B C16B H16E 109.5 . . ?
H16D C16B H16E 109.5 . . ?
C12B C16B H16F 109.5 . . ?
H16D C16B H16F 109.5 . . ?
H16E C16B H16F 109.5 . . ?
O6 C17 O5 123.2(2) . . ?
O6 C17 C18 118.1(2) . . ?
O5 C17 C18 118.7(2) . . ?
C19 C18 C23 119.8(2) . . ?
C19 C18 C17 120.7(2) . . ?
C23 C18 C17 119.5(2) . . ?
C18 C19 C20 121.0(3) . . ?
C18 C19 H19 119.5 . . ?
C20 C19 H19 119.5 . . ?
C21 C20 C19 118.3(3) . . ?
C21 C20 C24 121.2(3) . . ?
C19 C20 C24 120.5(3) . . ?
C22 C21 C20 121.0(3) . . ?
C22 C21 H21 119.5 . . ?
C20 C21 H21 119.5 . . ?
C21 C22 C23 120.4(3) . . ?
C21 C22 H22 119.8 . . ?
C23 C22 H22 119.8 . . ?
C18 C23 C22 119.3(3) . . ?
C18 C23 H23 120.3 . . ?
C22 C23 H23 120.3 . . ?
C20 C24 H24A 109.5 . . ?
C20 C24 H24B 109.5 . . ?
H24A C24 H24B 109.5 . . ?
C20 C24 H24C 109.5 . . ?
H24A C24 H24C 109.5 . . ?
H24B C24 H24C 109.5 . . ?
S1 C25 H25A 109.5 . . ?
S1 C25 H25B 109.5 . . ?
H25A C25 H25B 109.5 . . ?
S1 C25 H25C 109.5 . . ?
H25A C25 H25C 109.5 . . ?
H25B C25 H25C 109.5 . . ?
S1 C26 H26A 109.5 . . ?
S1 C26 H26B 109.5 . . ?
H26A C26 H26B 109.5 . . ?
S1 C26 H26C 109.5 . . ?
H26A C26 H26C 109.5 . . ?
H26B C26 H26C 109.5 . . ?
S2A C27 H27A 109.5 . . ?
S2A C27 H27B 109.5 . . ?
H27A C27 H27B 109.5 . . ?
S2A C27 H27C 109.5 . . ?
H27A C27 H27C 109.5 . . ?
H27B C27 H27C 109.5 . . ?
S2A C28A H28A 109.5 . . ?
S2A C28A H28B 109.5 . . ?
H28A C28A H28B 109.5 . . ?
S2A C28A H28C 109.5 . . ?
H28A C28A H28C 109.5 . . ?
H28B C28A H28C 109.5 . . ?
S2B C29 H29A 109.5 . . ?
S2B C29 H29B 109.5 . . ?
H29A C29 H29B 109.5 . . ?
S2B C29 H29C 109.5 . . ?
H29A C29 H29C 109.5 . . ?
H29B C29 H29C 109.5 . . ?

loop_
_geom_bond_atom_site_label_1
_geom_bond_atom_site_label_2
_geom_bond_distance
_geom_bond_site_symmetry_2
_geom_bond_publ_flag
Y1 O5 2.2471(19) . ?
Y1 O7 2.2942(19) . ?
Y1 O6 2.3283(19) 2_666 ?
Y1 O8 2.345(2) . ?
Y1 O2 2.3809(19) . ?
Y1 O4 2.396(2) . ?
Y1 O1 2.4404(19) . ?
Y1 O3 2.441(2) . ?
Y1 C1 2.777(3) . ?
Y1 C9 2.779(3) . ?
Y1 Y1 4.6037(15) 2_666 ?
S1 O7 1.517(2) . ?
S1 C26 1.780(4) . ?
S1 C25 1.783(3) . ?
O1 C1 1.278(3) . ?
C1 O2 1.259(3) . ?
C1 C2 1.499(4) . ?
C2 C3 1.387(4) . ?
C2 C7 1.394(4) . ?
S2A O9 1.475(3) . ?
S2A C28A 1.741(8) . ?
S2A C27 1.790(5) . ?
O3 C9 1.251(3) . ?
C3 C4 1.402(4) . ?
C3 H3 0.9500 . ?
O4 C9 1.277(3) . ?
C4 C5 1.393(5) . ?
C4 C8 1.505(5) . ?
O5 C17 1.265(3) . ?
C5 C6 1.383(5) . ?
C5 H5 0.9500 . ?
O6 C17 1.254(3) . ?
O6 Y1 2.3283(19) 2_666 ?
C6 C7 1.386(4) . ?
C6 H6 0.9500 . ?
C7 H7 0.9500 . ?
O8 H2O 0.85(4) . ?
O8 H1O 0.80(4) . ?
C8 H8A 0.9800 . ?
C8 H8B 0.9800 . ?
C8 H8C 0.9800 . ?
O9 S2B 1.743(11) . ?
C9 C10A 1.480(6) . ?
C9 C10B 1.567(18) . ?
C10A C15A 1.396(7) . ?
C10A C11A 1.396(6) . ?
C10B C15B 1.32(2) . ?
C10B C11B 1.37(2) . ?
C11A C12A 1.386(7) . ?
C11A H11A 0.9500 . ?
C11B C12B 1.44(2) . ?
C11B H11B 0.9500 . ?
C12A C13A 1.400(7) . ?
C12A C16A 1.504(6) . ?
C12B C13B 1.38(3) . ?
C12B C16B 1.46(3) . ?
C13A C14A 1.392(7) . ?
C13A H13A 0.9500 . ?
C13B C14B 1.43(3) . ?
C13B H13B 0.9500 . ?
C14A C15A 1.378(6) . ?
C14A H14A 0.9500 . ?
C14B C15B 1.42(2) . ?
C14B H14B 0.9500 . ?
C15A H15A 0.9500 . ?
C15B H15B 0.9500 . ?
S2B C29 1.52(4) . ?
C16A H16A 0.9800 . ?
C16A H16B 0.9800 . ?
C16A H16C 0.9800 . ?
C16B H16D 0.9800 . ?
C16B H16E 0.9800 . ?
C16B H16F 0.9800 . ?
C17 C18 1.503(3) . ?
C18 C19 1.390(4) . ?
C18 C23 1.392(4) . ?
C19 C20 1.402(4) . ?
C19 H19 0.9500 . ?
C20 C21 1.387(4) . ?
C20 C24 1.506(4) . ?
C21 C22 1.384(4) . ?
C21 H21 0.9500 . ?
C22 C23 1.394(4) . ?
C22 H22 0.9500 . ?
C23 H23 0.9500 . ?
C24 H24A 0.9800 . ?
C24 H24B 0.9800 . ?
C24 H24C 0.9800 . ?
C25 H25A 0.9800 . ?
C25 H25B 0.9800 . ?
C25 H25C 0.9800 . ?
C26 H26A 0.9800 . ?
C26 H26B 0.9800 . ?
C26 H26C 0.9800 . ?
C27 H27A 0.9800 . ?
C27 H27B 0.9800 . ?
C27 H27C 0.9800 . ?
C28A H28A 0.9800 . ?
C28A H28B 0.9800 . ?
C28A H28C 0.9800 . ?
C29 H29A 0.9800 . ?
C29 H29B 0.9800 . ?
C29 H29C 0.9800 . ?

loop_
_geom_hbond_atom_site_label_D
_geom_hbond_atom_site_label_H
_geom_hbond_atom_site_label_A
_geom_hbond_distance_DH
_geom_hbond_distance_HA
_geom_hbond_distance_DA
_geom_hbond_angle_DHA
_geom_hbond_site_symmetry_A
O8 H2O O4 0.85(4) 1.93(4) 2.754(3) 163(3) 2_666
O8 H1O O1 0.80(4) 1.99(4) 2.792(3) 173(3) 2_766
C8 H8B O9 0.98 2.56 3.502(5) 161.1 .
C21 H21 O9 0.95 2.44 3.380(4) 168.8 2_665
